data_7133112
loop_
_publ_author_name
'Shimajiri, Takuya'
'Tsue, Taiga'
'Koakutsu, Shumpei'
'Ishigaki, Yusuke'
'Suzuki, Takanori'

_publ_section_title
;
 Crystallographic and spectroscopic studies on persistent triarylpropargyl
 cations.
;
_journal_issue 56
_journal_name_full 'Chemical communications (Cambridge, England)'
_journal_page_first 7152
_journal_page_last 7155
_journal_paper_doi 10.1039/d4cc01786b
_journal_volume 60
_journal_year 2024
_chemical_formula_moiety 'C24 H19 O, B F4'
_chemical_formula_sum 'C24 H19 B F4 O'
_chemical_formula_weight 410.20
_chemical_name_systematic ts240206-tsue2-150K_auto
_space_group_crystal_system monoclinic
_space_group_IT_number 14
_space_group_name_Hall '-P 2yn'
_space_group_name_H-M_alt 'P 1 21/n 1'
_atom_sites_solution_hydrogens geom
_atom_sites_solution_primary dual
_audit_creation_date 2024-02-07
_audit_creation_method
;
Olex2 1.5
(compiled 2023.08.24 svn.re1ec1418 for OlexSys, GUI svn.r6817)
;
_audit_update_record
;
2024-04-06 deposited with the CCDC.	2024-05-30 downloaded from the CCDC.
;
_cell_angle_alpha 90
_cell_angle_beta 93.309(4)
_cell_angle_gamma 90
_cell_formula_units_Z 4
_cell_length_a 6.8567(3)
_cell_length_b 19.3806(9)
_cell_length_c 14.5799(6)
_cell_measurement_reflns_used 6840
_cell_measurement_temperature 150
_cell_measurement_theta_max 75.1350
_cell_measurement_theta_min 3.7400
_cell_volume 1934.25(15)
_computing_cell_refinement 'CrysAlisPro 1.171.42.49 (Rigaku OD, 2022)'
_computing_data_collection 'CrysAlisPro 1.171.42.49 (Rigaku OD, 2022)'
_computing_data_reduction 'CrysAlisPro 1.171.42.49 (Rigaku OD, 2022)'
_computing_molecular_graphics 'Olex2 1.5 (Dolomanov et al., 2009)'
_computing_publication_material 'Olex2 1.5 (Dolomanov et al., 2009)'
_computing_structure_refinement 'SHELXL 2017/1 (Sheldrick, 2015)'
_computing_structure_solution 'SHELXT 2014/5 (Sheldrick, 2014)'
_diffrn_ambient_temperature 150
_diffrn_detector 'Hybrid Pixel Array Detector'
_diffrn_detector_area_resol_mean 10.0000
_diffrn_detector_type HyPix
_diffrn_measured_fraction_theta_full 0.992
_diffrn_measured_fraction_theta_max 0.953
_diffrn_measurement_details
;
List of Runs (angles in degrees, time in seconds):

  # Type    Start    End  Width  t~exp~   \w     \q     \k     \f   Frames
#--------------------------------------------------------------------------
  1  \w    -89.00  -2.00   0.50    9.09    --  -42.78 111.00-162.00  174
  2  \w      3.00  89.00   0.50    9.09    --   42.78-111.00 104.00  172
  3  \w   -177.00 -81.00   0.50   15.27    -- -106.00-111.00 104.00  192
  4  \w   -108.00 -30.00   0.50   15.27    -- -106.00 111.00-162.00  156
  5  \w     82.00 178.00   0.50   15.27    --  112.36 111.00-162.00  192
  6  \w     38.00 108.00   0.50   15.27    --  112.36-111.00 104.00  140
  7  \w    -43.00  34.00   0.50    9.09    --  -42.78  38.00 -30.00  154
  8  \w   -117.00 -14.00   0.50    9.09    --  -42.78 -77.00  30.00  206
  9  \w    -37.00  26.00   0.50    9.09    --   42.78 -19.00-150.00  126
 10  \w    -71.00 -32.00   0.50   15.27    -- -106.00  61.00  30.00   78
 11  \w   -105.00 -32.00   0.50   15.27    -- -106.00  77.00-180.00  146
 12  \w    -71.00 -32.00   0.50   15.27    -- -106.00  61.00 -30.00   78
 13  \w   -177.00 -82.00   0.50   15.27    -- -106.00 -30.00 120.00  190
 14  \w     39.00  71.00   0.50   15.27    --  112.36 -61.00-120.00   64
 15  \w     39.00  71.00   0.50   15.27    --  112.36 -61.00  60.00   64
 16  \w     39.00  71.00   0.50   15.27    --  112.36 -61.00 120.00   64
 17  \w     39.00  71.00   0.50   15.27    --  112.36 -61.00 150.00   64
 18  \w     90.00 178.00   0.50   15.27    --  112.36  61.00-150.00  176
 19  \w     90.00 178.00   0.50   15.27    --  112.36  45.00 -60.00  176
 20  \w     39.00 105.00   0.50   15.27    --  112.36 -95.00 120.00  132
 21  \w     39.00  71.00   0.50   15.27    --  112.36 -61.00 -60.00   64
 22  \w     39.00  71.00   0.50   15.27    --  112.36 -61.00   0.00   64
 23  \w   -117.00 -14.00   0.50    9.09    --  -42.78 -77.00 -60.00  206
 24  \w   -117.00 -18.00   0.50    9.09    --  -42.78 -77.00 120.00  198
 25  \w   -117.00 -14.00   0.50    9.09    --  -42.78 -77.00-150.00  206
;
_diffrn_measurement_device 'four-circle diffractometer'
_diffrn_measurement_device_type 'XtaLAB Synergy, Single source at home/near, HyPix'
_diffrn_measurement_method '\w scans'
_diffrn_orient_matrix_type 'CrysAlisPro convention (1999,Acta A55,543-557)'
_diffrn_orient_matrix_UB_11 -0.0920156000
_diffrn_orient_matrix_UB_12 0.0681753000
_diffrn_orient_matrix_UB_13 -0.0353719000
_diffrn_orient_matrix_UB_21 -0.1942821000
_diffrn_orient_matrix_UB_22 -0.0377716000
_diffrn_orient_matrix_UB_23 -0.0237461000
_diffrn_orient_matrix_UB_31 -0.0667385000
_diffrn_orient_matrix_UB_32 0.0156873000
_diffrn_orient_matrix_UB_33 0.0968588000
_diffrn_radiation_monochromator mirror
_diffrn_radiation_probe x-ray
_diffrn_radiation_type 'Cu K\a'
_diffrn_radiation_wavelength 1.54184
_diffrn_reflns_av_R_equivalents 0.0638
_diffrn_reflns_av_unetI/netI 0.0338
_diffrn_reflns_Laue_measured_fraction_full 0.992
_diffrn_reflns_Laue_measured_fraction_max 0.953
_diffrn_reflns_limit_h_max 8
_diffrn_reflns_limit_h_min -8
_diffrn_reflns_limit_k_max 23
_diffrn_reflns_limit_k_min -23
_diffrn_reflns_limit_l_max 18
_diffrn_reflns_limit_l_min -16
_diffrn_reflns_number 16551
_diffrn_reflns_point_group_measured_fraction_full 0.992
_diffrn_reflns_point_group_measured_fraction_max 0.953
_diffrn_reflns_theta_full 67.684
_diffrn_reflns_theta_max 77.416
_diffrn_reflns_theta_min 3.798
_diffrn_source 'micro-focus sealed X-ray tube'
_diffrn_source_type 'PhotonJet (Cu) X-ray Source'
_exptl_absorpt_coefficient_mu 0.932
_exptl_absorpt_correction_T_max 1.000
_exptl_absorpt_correction_T_min 0.700
_exptl_absorpt_correction_type gaussian
_exptl_absorpt_process_details
;
CrysAlisPro 1.171.42.49 (Rigaku Oxford Diffraction, 2022)
Numerical absorption correction based on gaussian integration over
a multifaceted crystal model
Empirical absorption correction using spherical harmonics,
implemented in SCALE3 ABSPACK scaling algorithm.
;
_exptl_crystal_colour red
_exptl_crystal_colour_primary red
_exptl_crystal_density_diffrn 1.409
_exptl_crystal_description plate
_exptl_crystal_F_000 848
_exptl_crystal_recrystallization_method 'obtained by recrystallization from CH2Cl2/THF'
_exptl_crystal_size_max 0.194
_exptl_crystal_size_mid 0.14
_exptl_crystal_size_min 0.043
_refine_diff_density_max 0.430
_refine_diff_density_min -0.395
_refine_diff_density_rms 0.091
_refine_ls_extinction_method none
_refine_ls_goodness_of_fit_ref 1.071
_refine_ls_hydrogen_treatment constr
_refine_ls_matrix_type full
_refine_ls_number_parameters 274
_refine_ls_number_reflns 3923
_refine_ls_number_restraints 0
_refine_ls_restrained_S_all 1.071
_refine_ls_R_factor_all 0.1011
_refine_ls_R_factor_gt 0.0873
_refine_ls_shift/su_max 0.000
_refine_ls_shift/su_mean 0.000
_refine_ls_structure_factor_coef Fsqd
_refine_ls_weighting_details 'w=1/[\s^2^(Fo^2^)+(0.1334P)^2^+1.7974P] where P=(Fo^2^+2Fc^2^)/3'
_refine_ls_weighting_scheme calc
_refine_ls_wR_factor_gt 0.2488
_refine_ls_wR_factor_ref 0.2605
_reflns_Friedel_coverage 0.000
_reflns_number_gt 3128
_reflns_number_total 3923
_reflns_threshold_expression 'I > 2\s(I)'
_cod_data_source_file d4cc01786b2.cif
_cod_data_source_block ts240206-tsue2-150k_auto
_cod_depositor_comments 'Adding full bibliography for 7133110--7133114.cif.'
_cod_original_cell_volume 1934.24(14)
_cod_database_code 7133112
_shelx_shelxl_version_number 2017/1
_chemical_oxdiff_formula 'C24 H19 O B F4'
_chemical_oxdiff_usercomment 150K
_shelx_space_group_comment
;
The symmetry employed for this shelxl refinement is uniquely defined
by the following loop, which should always be used as a source of
symmetry information in preference to the above space-group names.
They are only intended as comments.
;
_shelx_estimated_absorpt_t_max 0.964
_shelx_estimated_absorpt_t_min 0.843
_olex2_refinement_description
;
1. Fixed Uiso
 At 1.2 times of:
  All C(H) groups
 At 1.5 times of:
  All C(H,H,H) groups
2.a Aromatic/amide H refined with riding coordinates:
 C6(H6), C16(H16), C19(H19), C8(H8), C14(H14), C15(H15), C22(H22), C00O(H00O),
 C20(H20), C21(H21)
2.b Idealised Me refined as rotating group:
 C10(H10A,H10B,H10C), C12(H12A,H12B,H12C), C11(H11A,H11B,H11C)
;
_olex2_submission_original_sample_id ts240206-tsue2-150K_auto
_olex2_submission_special_instructions 'No special instructions were received'
_oxdiff_exptl_absorpt_empirical_details
;
Empirical correction (ABSPACK) includes:
- Absorption correction using spherical harmonics
- Frame scaling
;
_oxdiff_exptl_absorpt_empirical_full_max 4.415
_oxdiff_exptl_absorpt_empirical_full_min 0.484

loop_
_space_group_symop_operation_xyz
'x, y, z'
'-x+1/2, y+1/2, -z+1/2'
'-x, -y, -z'
'x-1/2, -y-1/2, z-1/2'

loop_
_atom_site_label
_atom_site_type_symbol
_atom_site_fract_x
_atom_site_fract_y
_atom_site_fract_z
_atom_site_U_iso_or_equiv
_atom_site_adp_type
_atom_site_occupancy
_atom_site_site_symmetry_order
_atom_site_calc_flag
_atom_site_refinement_flags_posn
_atom_site_refinement_flags_adp
_atom_site_refinement_flags_occupancy
_atom_site_disorder_assembly
_atom_site_disorder_group
O1 O 0.6750(3) 0.22406(10) 0.47411(13) 0.0413(5) Uani 1 1 d . . . . .
F1 F 0.5937(4) 0.54271(11) 0.21132(14) 0.0668(6) Uani 1 1 d . . . . .
F2 F 0.7251(4) 0.44091(12) 0.17267(16) 0.0759(7) Uani 1 1 d . . . . .
F4 F 0.5956(6) 0.45408(16) 0.30870(19) 0.1241(15) Uani 1 1 d . . . . .
C1 C 0.6715(4) 0.22170(15) 0.66629(19) 0.0372(6) Uani 1 1 d . . . . .
C17 C 0.6669(4) 0.28442(14) 0.5212(2) 0.0378(6) Uani 1 1 d . . . . .
C18 C 0.6876(4) 0.16309(15) 0.51933(19) 0.0380(6) Uani 1 1 d . . . . .
C5 C 0.6742(4) 0.28084(15) 0.9916(2) 0.0398(7) Uani 1 1 d . . . . .
C4 C 0.6642(4) 0.21771(15) 0.9431(2) 0.0378(6) Uani 1 1 d . . . . .
C13 C 0.6643(4) 0.28545(14) 0.61785(19) 0.0376(6) Uani 1 1 d . . . . .
C9 C 0.6561(4) 0.15396(15) 0.9895(2) 0.0395(6) Uani 1 1 d . . . . .
C6 C 0.6728(4) 0.27881(16) 1.0869(2) 0.0425(7) Uani 1 1 d . . . . .
H6 H 0.678161 0.320757 1.120681 0.051 Uiso 1 1 calc R U . . .
C16 C 0.6593(4) 0.34493(16) 0.4699(2) 0.0419(7) Uani 1 1 d . . . . .
H16 H 0.658080 0.343272 0.404743 0.050 Uiso 1 1 calc R U . . .
C19 C 0.7035(5) 0.10401(16) 0.4654(2) 0.0434(7) Uani 1 1 d . . . . .
H19 H 0.704081 0.107269 0.400430 0.052 Uiso 1 1 calc R U . . .
C3 C 0.6663(4) 0.21887(14) 0.8459(2) 0.0391(7) Uani 1 1 d . . . . .
C7 C 0.6638(5) 0.21622(16) 1.1338(2) 0.0438(7) Uani 1 1 d . . . . .
F3 F 0.8781(5) 0.50786(19) 0.2781(3) 0.1372(16) Uani 1 1 d . . . . .
C23 C 0.6836(4) 0.15934(15) 0.61576(19) 0.0385(6) Uani 1 1 d . . . . .
C2 C 0.6681(5) 0.22017(14) 0.7628(2) 0.0400(7) Uani 1 1 d . . . . .
C8 C 0.6558(4) 0.15455(16) 1.0847(2) 0.0420(7) Uani 1 1 d . . . . .
H8 H 0.649942 0.112093 1.117020 0.050 Uiso 1 1 calc R U . . .
C14 C 0.6569(5) 0.35037(16) 0.6617(2) 0.0425(7) Uani 1 1 d . . . . .
H14 H 0.655718 0.352631 0.726752 0.051 Uiso 1 1 calc R U . . .
C15 C 0.6537(5) 0.40673(16) 0.5145(2) 0.0439(7) Uani 1 1 d . . . . .
H15 H 0.651128 0.448279 0.479838 0.053 Uiso 1 1 calc R U . . .
C22 C 0.6976(5) 0.09315(16) 0.6575(2) 0.0459(7) Uani 1 1 d . . . . .
H22 H 0.694859 0.088957 0.722365 0.055 Uiso 1 1 calc R U . . .
C00O C 0.6515(5) 0.41006(16) 0.6113(2) 0.0446(7) Uani 1 1 d . . . . .
H00O H 0.646380 0.453501 0.641211 0.054 Uiso 1 1 calc R U . . .
C10 C 0.6855(5) 0.34871(16) 0.9420(2) 0.0470(7) Uani 1 1 d . . . . .
H10A H 0.803366 0.349683 0.907094 0.070 Uiso 1 1 calc R U . . .
H10B H 0.690547 0.386470 0.986803 0.070 Uiso 1 1 calc R U . . .
H10C H 0.569929 0.354161 0.899883 0.070 Uiso 1 1 calc R U . . .
C20 C 0.7183(5) 0.04146(16) 0.5083(2) 0.0499(8) Uani 1 1 d . . . . .
H20 H 0.731154 0.000940 0.472513 0.060 Uiso 1 1 calc R U . . .
C12 C 0.6458(5) 0.08716(16) 0.9369(2) 0.0481(8) Uani 1 1 d . . . . .
H12A H 0.530228 0.087392 0.894107 0.072 Uiso 1 1 calc R U . . .
H12B H 0.636870 0.048578 0.979943 0.072 Uiso 1 1 calc R U . . .
H12C H 0.763472 0.081975 0.902484 0.072 Uiso 1 1 calc R U . . .
C21 C 0.7150(5) 0.03566(17) 0.6048(2) 0.0519(8) Uani 1 1 d . . . . .
H21 H 0.724869 -0.008478 0.633006 0.062 Uiso 1 1 calc R U . . .
C11 C 0.6655(5) 0.2151(2) 1.2376(2) 0.0550(9) Uani 1 1 d . . . . .
H11A H 0.778667 0.188725 1.262173 0.083 Uiso 1 1 calc R U . . .
H11B H 0.545283 0.193523 1.256794 0.083 Uiso 1 1 calc R U . . .
H11C H 0.673761 0.262508 1.261060 0.083 Uiso 1 1 calc R U . . .
B1 B 0.6997(7) 0.4861(2) 0.2433(3) 0.0572(10) Uani 1 1 d . . . . .

loop_
_atom_site_aniso_label
_atom_site_aniso_U_11
_atom_site_aniso_U_22
_atom_site_aniso_U_33
_atom_site_aniso_U_23
_atom_site_aniso_U_13
_atom_site_aniso_U_12
O1 0.0532(12) 0.0390(11) 0.0320(10) -0.0005(8) 0.0047(9) -0.0011(9)
F1 0.0861(16) 0.0630(13) 0.0520(11) 0.0132(9) 0.0109(10) 0.0159(11)
F2 0.1030(19) 0.0634(14) 0.0634(14) -0.0145(10) 0.0233(12) -0.0014(12)
F4 0.204(4) 0.104(2) 0.0713(17) 0.0450(15) 0.069(2) 0.061(2)
C1 0.0373(14) 0.0417(15) 0.0329(14) -0.0006(11) 0.0041(11) -0.0011(12)
C17 0.0407(15) 0.0385(15) 0.0342(14) -0.0022(11) 0.0031(11) 0.0004(12)
C18 0.0389(14) 0.0383(15) 0.0369(14) -0.0003(11) 0.0042(11) -0.0013(12)
C5 0.0391(15) 0.0407(16) 0.0396(15) 0.0002(12) 0.0034(11) 0.0036(12)
C4 0.0378(14) 0.0410(15) 0.0347(14) -0.0009(11) 0.0046(11) 0.0021(12)
C13 0.0389(15) 0.0401(15) 0.0343(14) 0.0001(11) 0.0054(11) -0.0015(12)
C9 0.0391(14) 0.0408(15) 0.0389(15) -0.0006(12) 0.0056(11) -0.0003(12)
C6 0.0422(16) 0.0481(17) 0.0371(15) -0.0082(12) 0.0028(12) 0.0014(13)
C16 0.0459(16) 0.0434(16) 0.0365(15) 0.0043(12) 0.0025(12) -0.0022(13)
C19 0.0522(18) 0.0438(16) 0.0345(14) -0.0050(12) 0.0056(12) -0.0015(13)
C3 0.0450(16) 0.0357(14) 0.0369(15) 0.0008(11) 0.0057(12) 0.0021(12)
C7 0.0416(16) 0.0546(19) 0.0354(15) 0.0015(12) 0.0040(11) 0.0029(13)
F3 0.104(2) 0.118(3) 0.181(3) -0.078(3) -0.065(2) 0.034(2)
C23 0.0408(15) 0.0403(15) 0.0345(14) -0.0020(11) 0.0042(11) -0.0023(12)
C2 0.0492(17) 0.0377(15) 0.0333(15) -0.0007(11) 0.0042(12) 0.0005(12)
C8 0.0445(16) 0.0441(16) 0.0379(15) 0.0092(12) 0.0057(12) 0.0032(13)
C14 0.0517(17) 0.0420(16) 0.0344(14) -0.0013(12) 0.0079(12) -0.0005(13)
C15 0.0491(17) 0.0389(16) 0.0439(16) 0.0058(12) 0.0043(13) -0.0011(13)
C22 0.0575(19) 0.0419(16) 0.0386(15) 0.0004(12) 0.0047(13) -0.0004(14)
C00O 0.0529(18) 0.0372(15) 0.0441(16) -0.0029(12) 0.0066(13) -0.0007(13)
C10 0.0576(19) 0.0395(16) 0.0439(16) -0.0011(13) 0.0035(13) 0.0004(14)
C20 0.063(2) 0.0395(16) 0.0471(17) -0.0092(13) 0.0066(14) 0.0007(14)
C12 0.061(2) 0.0365(15) 0.0475(17) 0.0037(13) 0.0088(14) -0.0002(14)
C21 0.072(2) 0.0370(16) 0.0472(17) 0.0026(13) 0.0047(15) 0.0024(15)
C11 0.058(2) 0.075(2) 0.0321(16) 0.0014(14) 0.0040(14) 0.0024(17)
B1 0.074(3) 0.059(2) 0.0390(18) -0.0037(16) 0.0032(17) 0.016(2)

loop_
_atom_type_symbol
_atom_type_description
_atom_type_scat_dispersion_real
_atom_type_scat_dispersion_imag
_atom_type_scat_source
C C 0.0181 0.0091 'International Tables Vol C Tables 4.2.6.8 and 6.1.1.4'
H H 0.0000 0.0000 'International Tables Vol C Tables 4.2.6.8 and 6.1.1.4'
B B 0.0090 0.0039 'International Tables Vol C Tables 4.2.6.8 and 6.1.1.4'
O O 0.0492 0.0322 'International Tables Vol C Tables 4.2.6.8 and 6.1.1.4'
F F 0.0727 0.0534 'International Tables Vol C Tables 4.2.6.8 and 6.1.1.4'

loop_
_exptl_crystal_face_index_h
_exptl_crystal_face_index_k
_exptl_crystal_face_index_l
_exptl_crystal_face_perp_dist
-3 -3 -6 0.0656
4 -1 -6 0.0722
4 1 -1 0.0886
1 3 9 0.0776
-4 -2 -3 0.0722
-1 12 -1 0.0191
1 -12 -1 0.0307
0 -12 2 0.0304
-2 -9 -4 0.0512
-3 -3 7 0.0564
3 5 -5 0.0660
-1 4 9 0.0578
1 12 -2 0.0248
0 12 3 0.0212
0 13 0 0.0078
0 13 0 0.0097

loop_
_geom_angle_atom_site_label_1
_geom_angle_atom_site_label_2
_geom_angle_atom_site_label_3
_geom_angle
_geom_angle_site_symmetry_1
_geom_angle_site_symmetry_3
_geom_angle_publ_flag
C18 O1 C17 120.6(2) . . ?
C23 C1 C13 118.9(3) . . ?
C2 C1 C13 120.8(3) . . ?
C2 C1 C23 120.3(3) . . ?
O1 C17 C13 121.3(2) . . ?
O1 C17 C16 117.1(2) . . ?
C16 C17 C13 121.6(3) . . ?
O1 C18 C19 116.5(2) . . ?
O1 C18 C23 121.8(2) . . ?
C19 C18 C23 121.7(3) . . ?
C4 C5 C10 121.2(3) . . ?
C6 C5 C4 118.2(3) . . ?
C6 C5 C10 120.5(3) . . ?
C5 C4 C3 118.9(3) . . ?
C9 C4 C5 121.3(3) . . ?
C9 C4 C3 119.7(3) . . ?
C17 C13 C1 118.8(2) . . ?
C17 C13 C14 117.9(3) . . ?
C14 C13 C1 123.3(3) . . ?
C4 C9 C12 120.7(3) . . ?
C8 C9 C4 118.3(3) . . ?
C8 C9 C12 120.9(3) . . ?
C5 C6 H6 119.4 . . ?
C5 C6 C7 121.1(3) . . ?
C7 C6 H6 119.4 . . ?
C17 C16 H16 120.5 . . ?
C15 C16 C17 119.0(3) . . ?
C15 C16 H16 120.5 . . ?
C18 C19 H19 120.8 . . ?
C20 C19 C18 118.4(3) . . ?
C20 C19 H19 120.8 . . ?
C2 C3 C4 179.7(3) . . ?
C6 C7 C11 120.2(3) . . ?
C8 C7 C6 119.8(3) . . ?
C8 C7 C11 120.0(3) . . ?
C1 C23 C22 123.4(3) . . ?
C18 C23 C1 118.6(3) . . ?
C18 C23 C22 118.0(3) . . ?
C3 C2 C1 179.6(4) . . ?
C9 C8 C7 121.2(3) . . ?
C9 C8 H8 119.4 . . ?
C7 C8 H8 119.4 . . ?
C13 C14 H14 119.7 . . ?
C00O C14 C13 120.6(3) . . ?
C00O C14 H14 119.7 . . ?
C16 C15 H15 119.4 . . ?
C16 C15 C00O 121.2(3) . . ?
C00O C15 H15 119.4 . . ?
C23 C22 H22 119.9 . . ?
C21 C22 C23 120.1(3) . . ?
C21 C22 H22 119.9 . . ?
C14 C00O C15 119.7(3) . . ?
C14 C00O H00O 120.1 . . ?
C15 C00O H00O 120.1 . . ?
C5 C10 H10A 109.5 . . ?
C5 C10 H10B 109.5 . . ?
C5 C10 H10C 109.5 . . ?
H10A C10 H10B 109.5 . . ?
H10A C10 H10C 109.5 . . ?
H10B C10 H10C 109.5 . . ?
C19 C20 H20 119.3 . . ?
C19 C20 C21 121.5(3) . . ?
C21 C20 H20 119.3 . . ?
C9 C12 H12A 109.5 . . ?
C9 C12 H12B 109.5 . . ?
C9 C12 H12C 109.5 . . ?
H12A C12 H12B 109.5 . . ?
H12A C12 H12C 109.5 . . ?
H12B C12 H12C 109.5 . . ?
C22 C21 C20 120.3(3) . . ?
C22 C21 H21 119.9 . . ?
C20 C21 H21 119.9 . . ?
C7 C11 H11A 109.5 . . ?
C7 C11 H11B 109.5 . . ?
C7 C11 H11C 109.5 . . ?
H11A C11 H11B 109.5 . . ?
H11A C11 H11C 109.5 . . ?
H11B C11 H11C 109.5 . . ?
F2 B1 F1 109.9(3) . . ?
F2 B1 F4 109.1(4) . . ?
F4 B1 F1 108.0(3) . . ?
F3 B1 F1 108.9(4) . . ?
F3 B1 F2 109.1(4) . . ?
F3 B1 F4 111.9(4) . . ?

loop_
_geom_bond_atom_site_label_1
_geom_bond_atom_site_label_2
_geom_bond_distance
_geom_bond_site_symmetry_2
_geom_bond_publ_flag
O1 C17 1.359(3) . ?
O1 C18 1.353(3) . ?
F1 B1 1.382(5) . ?
F2 B1 1.371(4) . ?
F4 B1 1.372(5) . ?
C1 C13 1.423(4) . ?
C1 C23 1.420(4) . ?
C1 C2 1.408(4) . ?
C17 C13 1.410(4) . ?
C17 C16 1.390(4) . ?
C18 C19 1.397(4) . ?
C18 C23 1.410(4) . ?
C5 C4 1.413(4) . ?
C5 C6 1.390(4) . ?
C5 C10 1.505(4) . ?
C4 C9 1.411(4) . ?
C4 C3 1.418(4) . ?
C13 C14 1.414(4) . ?
C9 C8 1.388(4) . ?
C9 C12 1.504(4) . ?
C6 H6 0.9500 . ?
C6 C7 1.395(4) . ?
C16 H16 0.9500 . ?
C16 C15 1.364(4) . ?
C19 H19 0.9500 . ?
C19 C20 1.365(4) . ?
C3 C2 1.213(4) . ?
C7 C8 1.392(4) . ?
C7 C11 1.513(4) . ?
F3 B1 1.364(6) . ?
C23 C22 1.421(4) . ?
C8 H8 0.9500 . ?
C14 H14 0.9500 . ?
C14 C00O 1.370(4) . ?
C15 H15 0.9500 . ?
C15 C00O 1.414(4) . ?
C22 H22 0.9500 . ?
C22 C21 1.363(4) . ?
C00O H00O 0.9500 . ?
C10 H10A 0.9800 . ?
C10 H10B 0.9800 . ?
C10 H10C 0.9800 . ?
C20 H20 0.9500 . ?
C20 C21 1.412(5) . ?
C12 H12A 0.9800 . ?
C12 H12B 0.9800 . ?
C12 H12C 0.9800 . ?
C21 H21 0.9500 . ?
C11 H11A 0.9800 . ?
C11 H11B 0.9800 . ?
C11 H11C 0.9800 . ?

loop_
_geom_torsion_atom_site_label_1
_geom_torsion_atom_site_label_2
_geom_torsion_atom_site_label_3
_geom_torsion_atom_site_label_4
_geom_torsion
_geom_torsion_site_symmetry_1
_geom_torsion_site_symmetry_2
_geom_torsion_site_symmetry_3
_geom_torsion_site_symmetry_4
_geom_torsion_publ_flag
O1 C17 C13 C1 0.3(4) . . . . ?
O1 C17 C13 C14 179.6(3) . . . . ?
O1 C17 C16 C15 -179.1(3) . . . . ?
O1 C18 C19 C20 179.4(3) . . . . ?
O1 C18 C23 C1 -1.8(4) . . . . ?
O1 C18 C23 C22 180.0(3) . . . . ?
C1 C13 C14 C00O 179.6(3) . . . . ?
C1 C23 C22 C21 -177.9(3) . . . . ?
C17 O1 C18 C19 -177.4(3) . . . . ?
C17 O1 C18 C23 3.0(4) . . . . ?
C17 C13 C14 C00O 0.3(5) . . . . ?
C17 C16 C15 C00O -1.3(5) . . . . ?
C18 O1 C17 C13 -2.3(4) . . . . ?
C18 O1 C17 C16 178.3(3) . . . . ?
C18 C19 C20 C21 0.9(5) . . . . ?
C18 C23 C22 C21 0.2(5) . . . . ?
C5 C4 C9 C8 0.8(4) . . . . ?
C5 C4 C9 C12 -179.9(3) . . . . ?
C5 C6 C7 C8 -0.1(5) . . . . ?
C5 C6 C7 C11 179.1(3) . . . . ?
C4 C5 C6 C7 0.6(5) . . . . ?
C4 C9 C8 C7 -0.2(4) . . . . ?
C13 C1 C23 C18 -0.1(4) . . . . ?
C13 C1 C23 C22 178.0(3) . . . . ?
C13 C17 C16 C15 1.5(5) . . . . ?
C13 C14 C00O C15 -0.1(5) . . . . ?
C6 C5 C4 C9 -1.0(4) . . . . ?
C6 C5 C4 C3 -179.7(3) . . . . ?
C6 C7 C8 C9 -0.2(5) . . . . ?
C16 C17 C13 C1 179.7(3) . . . . ?
C16 C17 C13 C14 -1.0(4) . . . . ?
C16 C15 C00O C14 0.6(5) . . . . ?
C19 C18 C23 C1 178.6(3) . . . . ?
C19 C18 C23 C22 0.4(4) . . . . ?
C19 C20 C21 C22 -0.3(5) . . . . ?
C3 C4 C9 C8 179.5(3) . . . . ?
C3 C4 C9 C12 -1.2(4) . . . . ?
C23 C1 C13 C17 0.8(4) . . . . ?
C23 C1 C13 C14 -178.4(3) . . . . ?
C23 C18 C19 C20 -1.0(5) . . . . ?
C23 C22 C21 C20 -0.3(5) . . . . ?
C2 C1 C13 C17 -179.6(3) . . . . ?
C2 C1 C13 C14 1.1(5) . . . . ?
C2 C1 C23 C18 -179.7(3) . . . . ?
C2 C1 C23 C22 -1.6(5) . . . . ?
C10 C5 C4 C9 179.2(3) . . . . ?
C10 C5 C4 C3 0.4(4) . . . . ?
C10 C5 C6 C7 -179.6(3) . . . . ?
C12 C9 C8 C7 -179.5(3) . . . . ?
C11 C7 C8 C9 -179.3(3) . . . . ?

loop_
_exptl_oxdiff_crystal_face_indexfrac_h
_exptl_oxdiff_crystal_face_indexfrac_k
_exptl_oxdiff_crystal_face_indexfrac_l
_exptl_oxdiff_crystal_face_x
_exptl_oxdiff_crystal_face_y
_exptl_oxdiff_crystal_face_z
-3.2287 -2.8179 -5.7415 0.3081 0.8701 -0.3848
3.6981 -0.7925 -5.6880 -0.1931 -0.5535 -0.8102
4.4322 0.9569 -1.0002 -0.3072 -0.8735 -0.3777
0.7553 3.1406 8.9131 -0.1707 -0.4770 0.8622
-4.1350 -2.0545 -2.6110 0.3328 0.9430 -0.0092
-0.5198 12.3366 -1.4237 0.9392 -0.3312 0.0903
0.9245 -12.2317 -1.1277 -0.8791 0.3092 -0.3628
0.3646 -12.1395 2.3126 -0.9430 0.3328 0.0092
-2.3506 -9.1022 -3.8918 -0.2666 0.8929 -0.3629
-2.9959 -2.5513 7.0953 -0.1492 0.5099 0.8472
3.3798 4.8567 -5.3689 0.2100 -0.7126 -0.6694
-1.0034 3.9903 8.8302 0.0520 -0.1655 0.9848
1.0535 11.9371 -2.0940 0.7909 -0.6058 -0.0859
0.1371 12.0483 2.6751 0.7142 -0.5452 0.4390
-0.3126 12.5468 0.1641 0.8783 -0.4171 0.2336
0.1632 12.5659 0.1935 0.8348 -0.5109 0.2050
